data_9015730
loop_
_publ_author_name
'Bindi, L.'
'Downs, R. T.'
'Spry, P. G.'
'Pinch, W. W.'
'Menchetti, S.'

_publ_section_title
;
 A chemical and structural re-examination of fettelite samples from the type locality,
 Odenwald, southwest Germany
 Sample: R100124
;
_journal_name_full 'Mineralogical Magazine'
_journal_page_first 551
_journal_page_last 566
_journal_paper_doi 10.1180/minmag.2012.076.3.07
_journal_volume 76
_journal_year 2012
_chemical_compound_source 'Odenwald, southwest Germany'
_chemical_formula_sum 'Ag16 As4 Fe0.526 Hg0.474 S15'
_chemical_name_mineral Fettelite
_space_group_IT_number 5
_symmetry_space_group_name_Hall 'C 2y'
_symmetry_space_group_name_H-M 'C 1 2 1'
_cell_angle_alpha 90
_cell_angle_beta 90.40
_cell_angle_gamma 90
_cell_length_a 26.011
_cell_length_b 15.048
_cell_length_c 15.513
_cell_formula_units_Z 8
_cell_volume 6071.850
_database_code_amcsd 0018797
_exptl_crystal_density_diffrn 5.756
_cod_original_formula_sum '(Fe.526 Hg.474) Ag16 As4 S15'
_cod_database_code 9015730

loop_
_space_group_symop_operation_xyz
x,y,z
1/2+x,1/2+y,z
-x,y,-z
1/2-x,1/2+y,-z

loop_
_atom_site_aniso_label
_atom_site_aniso_U_11
_atom_site_aniso_U_22
_atom_site_aniso_U_33
_atom_site_aniso_U_12
_atom_site_aniso_U_13
_atom_site_aniso_U_23
Fe1 0.01671 0.01724 0.01860 -0.00001 0.00049 0.00003
Hg1 0.01671 0.01724 0.01860 -0.00001 0.00049 0.00003
Fe2 0.01660 0.01696 0.01832 0.00011 0.00047 0.00011
Hg2 0.01660 0.01696 0.01832 0.00011 0.00047 0.00011
Ag1 0.02590 0.02531 0.02657 -0.00011 0.00063 -0.00018
Ag2 0.02440 0.02430 0.02536 -0.00016 0.00050 0.00019
Ag3 0.01970 0.02005 0.02085 -0.00003 0.00059 0.00014
Ag4 0.01876 0.01833 0.01906 0.00033 0.00040 -0.00007
Ag5 0.01900 0.01934 0.02040 0.00016 0.00022 0.00009
Ag6 0.02050 0.02072 0.02075 0.00006 0.00049 0.00024
Ag7 0.01800 0.01807 0.01889 -0.00015 0.00044 -0.00023
Ag8 0.01860 0.01870 0.01974 0.00020 -0.00008 0.00010
Ag9 0.02550 0.02514 0.02567 -0.00007 0.00122 -0.00013
Ag10 0.02190 0.02224 0.02312 -0.00032 0.00045 -0.00011
Ag11 0.01873 0.01894 0.01924 -0.00022 0.00068 0.00001
Ag12 0.02090 0.01995 0.02147 -0.00027 0.00067 -0.00002
Ag13 0.02110 0.02094 0.02199 0.00002 0.00037 -0.00005
Ag14 0.02270 0.02187 0.02368 0.00003 0.00119 -0.00005
Ag15 0.01589 0.01513 0.01715 -0.00023 0.00058 0.00003
Ag16 0.01618 0.01658 0.01777 -0.00042 -0.00004 -0.00010
Ag17 0.01960 0.01958 0.02086 0.00000 0.00011 -0.00025
Ag18 0.01990 0.01948 0.02034 0.00065 0.00029 0.00023
Ag19 0.02380 0.02298 0.02485 -0.00021 0.00114 -0.00042
Ag20 0.01900 0.01890 0.01887 0.00000 0.00061 0.00000
Ag21 0.01533 0.01476 0.01653 -0.00037 0.00076 0.00018
Ag22 0.01644 0.01664 0.01750 0.00001 0.00017 -0.00004
Ag23 0.01898 0.01825 0.02014 -0.00035 0.00083 0.00010
Ag24 0.02100 0.02051 0.02173 -0.00032 0.00073 0.00022
Ag25 0.02190 0.02086 0.02257 0.00013 0.00074 -0.00007
Ag26 0.01610 0.01638 0.01730 0.00020 0.00022 0.00017
Ag27 0.01960 0.01848 0.01998 0.00020 0.00064 0.00005
Ag28 0.02130 0.01983 0.02183 -0.00040 0.00088 0.00033
Ag29 0.01670 0.01637 0.01743 -0.00002 0.00051 -0.00009
Ag30 0.01910 0.01835 0.01994 0.00000 0.00069 0.00000
Ag31 0.01570 0.01611 0.01774 0.00004 0.00013 0.00006
Ag32 0.02400 0.02320 0.02487 0.00000 0.00090 0.00000
Ag33 0.02040 0.01981 0.02136 0.00029 0.00056 0.00002
Ag34 0.01610 0.01497 0.01591 0.00000 0.00065 0.00000
As1 0.02160 0.02150 0.02280 -0.00080 -0.00010 -0.00041
As2 0.01970 0.02000 0.02120 0.00003 0.00030 0.00004
As3 0.01730 0.01870 0.01899 0.00018 0.00040 -0.00044
As4 0.02190 0.02090 0.02200 -0.00067 0.00030 -0.00054
As5 0.01710 0.01650 0.01753 0.00033 0.00090 0.00029
As6 0.01760 0.01770 0.01864 0.00003 0.00080 0.00043
As7 0.01450 0.01340 0.01462 -0.00014 0.00078 -0.00006
As8 0.01530 0.01436 0.01531 0.00029 0.00080 0.00042
S1 0.02090 0.02270 0.02310 0.00160 0.00180 -0.00220
S2 0.02400 0.02470 0.02580 -0.00050 0.00030 0.00100
S3 0.01720 0.01760 0.01870 0.00090 0.00050 -0.00010
S4 0.01500 0.01230 0.01460 0.00090 0.00130 0.00050
S5 0.01540 0.01670 0.01830 -0.00030 0.00060 0.00070
S6 0.02100 0.01850 0.02130 0.00200 0.00160 -0.00040
S7 0.01930 0.01900 0.02120 0.00030 0.00240 0.00030
S8 0.01370 0.01390 0.01510 -0.00010 0.00050 0.00040
S9 0.01870 0.01930 0.01920 -0.00090 0.00060 0.00010
S10 0.02060 0.02200 0.02330 0.00020 0.00090 0.00070
S11 0.01800 0.01520 0.01710 -0.00100 0.00030 0.00060
S12 0.01840 0.01880 0.01990 -0.00030 0.00030 0.00070
S13 0.01230 0.01240 0.01410 0.00070 0.00040 0.00030
S14 0.01430 0.01020 0.01450 0.00000 -0.00030 0.00000
S15 0.01880 0.01990 0.02130 0.00000 -0.00020 0.00000
S16 0.01560 0.01660 0.01580 -0.00050 0.00020 0.00040
S17 0.01530 0.01560 0.01630 -0.00120 -0.00030 0.00060
S18 0.01340 0.01510 0.01810 0.00010 -0.00110 -0.00160
S19 0.01500 0.01720 0.01930 -0.00060 -0.00180 -0.00090
S20 0.01120 0.01340 0.01460 0.00070 0.00050 0.00010
S21 0.01630 0.01320 0.01450 0.00040 -0.00010 -0.00050
S22 0.01150 0.01190 0.01130 -0.00150 -0.00020 0.00010
S23 0.01650 0.01980 0.01760 -0.00100 -0.00180 0.00060
S24 0.01440 0.01560 0.01420 0.00010 -0.00030 0.00030
S25 0.01460 0.01640 0.01540 -0.00070 0.00010 -0.00080
S26 0.01310 0.01530 0.01520 0.00020 -0.00010 0.00030
S27 0.00990 0.01050 0.01150 -0.00020 0.00000 0.00010
S28 0.01570 0.01530 0.01680 0.00150 -0.00030 0.00020
S29 0.01070 0.01160 0.01060 -0.00100 0.00090 -0.00050
S30 0.01840 0.01710 0.01810 0.00060 0.00100 -0.00040
S31 0.00880 0.01060 0.01180 -0.00010 -0.00110 -0.00040

loop_
_atom_site_label
_atom_site_fract_x
_atom_site_fract_y
_atom_site_fract_z
_atom_site_occupancy
_atom_site_U_iso_or_equiv
Fe1 0.12290 0.10428 0.50143 0.54600 0.01750
Hg1 0.12290 0.10428 0.50143 0.45400 0.01750
Fe2 0.13030 0.61018 0.50011 0.50600 0.01730
Hg2 0.13030 0.61018 0.50011 0.49400 0.01730
Ag1 0.28021 0.83512 0.91440 1.00000 0.02590
Ag2 0.07835 0.46559 0.08702 1.00000 0.02470
Ag3 0.04773 0.61816 -0.09586 1.00000 0.02018
Ag4 -0.02857 0.38326 0.08976 1.00000 0.01871
Ag5 -0.03304 -0.11835 0.08981 1.00000 0.01957
Ag6 0.07675 -0.02592 0.08682 1.00000 0.02065
Ag7 0.04689 0.11624 0.90526 1.00000 0.01833
Ag8 0.16703 0.24525 0.91108 1.00000 0.01903
Ag9 0.20499 0.09411 0.09844 1.00000 0.02540
Ag10 0.28137 0.32277 0.91184 1.00000 0.02240
Ag11 0.17836 0.74447 0.91295 1.00000 0.01897
Ag12 0.20062 0.60923 0.09394 1.00000 0.02076
Ag13 0.12902 -0.12902 0.71083 1.00000 0.02133
Ag14 0.11669 0.62581 0.30174 1.00000 0.02276
Ag15 0.01731 0.72843 0.30764 1.00000 0.01605
Ag16 0.01448 0.22697 0.29593 1.00000 0.01684
Ag17 0.13161 0.37402 0.70735 1.00000 0.02002
Ag18 0.23521 0.48299 0.69742 1.00000 0.01990
Ag19 0.11995 0.12830 0.30838 1.00000 0.02386
Ag20 0.00000 0.75526 0.50000 1.00000 0.01890
Ag21 0.13656 0.07341 0.69020 1.00000 0.01554
Ag22 0.18300 0.29319 0.50033 1.00000 0.01686
Ag23 0.13753 0.57402 0.69499 1.00000 0.01912
Ag24 0.11434 0.32675 0.29817 1.00000 0.02107
Ag25 0.17829 0.80086 0.49719 1.00000 0.02178
Ag26 0.23462 -0.01597 0.69520 1.00000 0.01659
Ag27 0.06952 -0.08556 0.50162 1.00000 0.01937
Ag28 0.11663 0.83269 0.29454 1.00000 0.02098
Ag29 0.24802 0.13711 0.50137 1.00000 0.01682
Ag30 0.00000 0.28369 0.50000 1.00000 0.01910
Ag31 0.24856 0.45515 0.50208 1.00000 0.01653
Ag32 0.00000 0.09672 0.50000 1.00000 0.02400
Ag33 0.07230 0.41941 0.50040 1.00000 0.02052
Ag34 0.00000 0.56031 0.50000 1.00000 0.01567
As1 0.08444 0.22513 0.07232 1.00000 0.02200
As2 0.08084 0.72355 0.07285 1.00000 0.02030
As3 0.16626 0.48536 0.92769 1.00000 0.01840
As4 0.16989 -0.01196 0.92668 1.00000 0.02160
As5 0.24901 0.73297 0.28512 1.00000 0.01700
As6 0.00013 0.47190 0.28488 1.00000 0.01800
As7 0.00114 -0.02438 0.71439 1.00000 0.01420
As8 0.25028 0.23298 0.28479 1.00000 0.01500
S1 0.00661 0.74554 0.15107 1.00000 0.02230
S2 0.11788 0.11159 0.15381 1.00000 0.02490
S3 0.24226 0.46568 0.85759 1.00000 0.01780
S4 0.13515 0.60325 0.85525 1.00000 0.01400
S5 0.01035 0.24233 0.13887 1.00000 0.01680
S6 0.12487 -0.11805 0.87426 1.00000 0.02030
S7 0.12064 0.37808 0.86105 1.00000 0.01980
S8 0.12282 0.83964 0.12975 1.00000 0.01430
S9 0.11306 0.61056 0.14685 1.00000 0.01910
S10 0.12580 0.33539 0.13245 1.00000 0.02200
S11 0.24145 -0.02660 0.85481 1.00000 0.01670
S12 0.25443 0.69873 -0.00351 1.00000 0.01900
S13 0.13136 0.09774 0.85122 1.00000 0.01290
S14 0.00000 0.51168 0.00000 1.00000 0.01300
S15 0.00000 0.01297 0.00000 1.00000 0.02000
S16 0.21319 0.84667 0.35884 1.00000 0.01600
S17 0.07400 -0.02650 0.35289 1.00000 0.01580
S18 0.08550 0.73689 0.46472 1.00000 0.01560
S19 0.08326 0.22844 0.44726 1.00000 0.01720
S20 0.16669 -0.02623 0.53039 1.00000 0.01310
S21 0.21299 0.61444 0.35125 1.00000 0.01470
S22 0.07369 0.47227 0.35161 1.00000 0.01160
S23 0.04260 -0.13486 0.65087 1.00000 0.01800
S24 -0.03842 0.36196 0.34823 1.00000 0.01470
S25 -0.03742 0.58788 0.35383 1.00000 0.01550
S26 0.17414 0.23817 0.64448 1.00000 0.01450
S27 0.21099 0.34744 0.35752 1.00000 0.01060
S28 0.28549 0.61957 0.65009 1.00000 0.01590
S29 -0.03374 0.08965 0.36107 1.00000 0.01100
S30 0.16878 0.72989 0.64438 1.00000 0.01780
S31 0.16113 0.47849 0.55879 1.00000 0.01040

loop_
_cod_related_entry_id
_cod_related_entry_database
_cod_related_entry_code
1 AMCSD 0018797
